data_9013606
loop_
_publ_author_name
'Nestola, F.'
'Guastoni, A.'
'Camara, F.'
'Secco, L.'
'Dal Negro, A.'
'Pedron, D.'
'Beran, A.'

_publ_section_title
;
 Aluminocerite-Ce: A new species from Baveno, Italy: Descriptions and
 crystal-structure determination
;
_journal_name_full 'American Mineralogist'
_journal_page_first 487
_journal_page_last 493
_journal_paper_doi 10.2138/am.2009.3060
_journal_volume 94
_journal_year 2009
_chemical_compound_source 'Ratti quarry, Baveno, Italy'
_chemical_formula_sum
;Al0.61 Ca2.31 Ce3.21 Dy0.03 Fe0.39 Gd0.06 H7 La1.35 Nd1.14 O31 Pr0.42 Si7
 Sm0.15 Yb0.009
;
_chemical_name_mineral Aluminocerite-(Ce)
_space_group_IT_number 161
_symmetry_space_group_name_Hall 'R 3 -2"c'
_symmetry_space_group_name_H-M 'R 3 c :H'
_cell_angle_alpha 90
_cell_angle_beta 90
_cell_angle_gamma 120
_cell_formula_units_Z 6
_cell_length_a 10.645
_cell_length_b 10.645
_cell_length_c 38.019
_cell_volume 3730.978
_database_code_amcsd 0004896
_exptl_crystal_density_diffrn 4.619
_cod_original_sg_symbol_H-M 'R 3 c'
_cod_original_formula_sum
;Ce3.21 Nd1.14 Pr.42 Sm.15 Gd.06 Dy.03 Yb.009 La1.35 Ca2.31 Si7 (Al.61 Fe.39)
 (O31 H7)
;
_cod_database_code 9013606

loop_
_space_group_symop_operation_xyz
x,y,z
2/3+x,1/3+y,1/3+z
1/3+x,2/3+y,2/3+z
x,x-y,1/2+z
2/3+x,1/3+x-y,5/6+z
1/3+x,2/3+x-y,1/6+z
-y,-x,1/2+z
2/3-y,1/3-x,5/6+z
1/3-y,2/3-x,1/6+z
-x+y,y,1/2+z
2/3-x+y,1/3+y,5/6+z
1/3-x+y,2/3+y,1/6+z
-y,x-y,z
2/3-y,1/3+x-y,1/3+z
1/3-y,2/3+x-y,2/3+z
-x+y,-x,z
2/3-x+y,1/3-x,1/3+z
1/3-x+y,2/3-x,2/3+z

loop_
_atom_site_aniso_label
_atom_site_aniso_U_11
_atom_site_aniso_U_22
_atom_site_aniso_U_33
_atom_site_aniso_U_12
_atom_site_aniso_U_13
_atom_site_aniso_U_23
Ce1 0.02390 0.02340 0.02320 0.01220 0.00010 -0.00080
Nd1 0.02390 0.02340 0.02320 0.01220 0.00010 -0.00080
Pr1 0.02390 0.02340 0.02320 0.01220 0.00010 -0.00080
Sm1 0.02390 0.02340 0.02320 0.01220 0.00010 -0.00080
Gd1 0.02390 0.02340 0.02320 0.01220 0.00010 -0.00080
Dy1 0.02390 0.02340 0.02320 0.01220 0.00010 -0.00080
Yb1 0.02390 0.02340 0.02320 0.01220 0.00010 -0.00080
Ce2 0.02120 0.02480 0.02270 0.01250 0.00220 0.00490
La2 0.02120 0.02480 0.02270 0.01250 0.00220 0.00490
Ca2 0.02120 0.02480 0.02270 0.01250 0.00220 0.00490
Ca3 0.02420 0.02150 0.02520 0.01280 -0.00430 -0.00390
La3 0.02420 0.02150 0.02520 0.01280 -0.00430 -0.00390
Ce3 0.02420 0.02150 0.02520 0.01280 -0.00430 -0.00390
Si1 0.02400 0.02300 0.02100 0.01000 -0.00200 0.00000
Si2 0.02600 0.01800 0.02400 0.01000 0.00300 0.00700
Si3 0.02200 0.02200 0.03600 0.01090 0.00000 0.00000
AlM1 0.02700 0.02700 0.02400 0.01360 0.00000 0.00000
Fe3+M1 0.02700 0.02700 0.02400 0.01360 0.00000 0.00000
O-H1 0.02800 0.04600 0.02200 0.01200 -0.00500 -0.00200
O2 0.03200 0.01200 0.03300 0.01100 0.00100 -0.00800
O3 0.03600 0.03000 0.03900 0.01900 0.00500 0.00300
O4 0.05100 0.01200 0.02400 0.01500 0.00600 0.00500
O5 0.03000 0.02800 0.04600 0.01000 0.00900 0.00200
O6 0.03700 0.03600 0.03800 0.02400 -0.00500 -0.00100
O7 0.01400 0.01300 0.05300 0.00600 0.00600 0.00700
O8 0.01700 0.01600 0.03300 0.00400 0.00100 -0.00300
O9 0.04600 0.04400 0.04300 0.01000 -0.01700 -0.01100
O-H10 0.01200 0.01200 0.04700 0.00600 0.00000 0.00000
O-H11 0.00400 0.00400 0.08000 0.00200 0.00000 0.00000
O-H12 0.01100 0.01100 0.03300 0.00600 0.00000 0.00000
O-H13 0.07300 0.07300 0.02100 0.03700 0.00000 0.00000

loop_
_atom_site_label
_atom_site_fract_x
_atom_site_fract_y
_atom_site_fract_z
_atom_site_occupancy
_atom_site_U_iso_or_equiv
_atom_site_type_symbol
_atom_site_attached_hydrogens
Ce1 0.25920 0.13369 0.06808 0.34000 0.02330 Ce 0
Nd1 0.25920 0.13369 0.06808 0.38000 0.02330 Nd 0
Pr1 0.25920 0.13369 0.06808 0.14000 0.02330 Pr 0
Sm1 0.25920 0.13369 0.06808 0.05000 0.02330 Sm 0
Gd1 0.25920 0.13369 0.06808 0.02000 0.02330 Gd 0
Dy1 0.25920 0.13369 0.06808 0.01000 0.02330 Dy 0
Yb1 0.25920 0.13369 0.06808 0.00300 0.02330 Yb 0
Ce2 0.14123 0.25820 0.43098 0.55000 0.02240 Ce 0
La2 0.14123 0.25820 0.43098 0.24000 0.02240 La 0
Ca2 0.14123 0.25820 0.43098 0.20000 0.02240 Ca 0
Ca3 0.25720 0.13370 0.17590 0.57000 0.02300 Ca 0
La3 0.25720 0.13370 0.17590 0.21000 0.02300 La 0
Ce3 0.25720 0.13370 0.17590 0.18000 0.02300 Ce 0
Si1 0.31670 0.14670 0.36201 1.00000 0.02340 Si 0
Si2 0.14990 0.32680 0.13720 1.00000 0.02310 Si 0
Si3 0.00000 0.00000 0.25310 1.00000 0.02700 Si 0
AlM1 0.00000 0.00000 -0.00140 0.61000 0.02600 Al 0
Fe3+M1 0.00000 0.00000 -0.00140 0.39000 0.02600 Fe 0
O-H1 0.25600 0.09000 0.32280 1.00000 0.03500 O 1
O2 0.27700 0.00440 0.38540 1.00000 0.02500 O 0
O3 0.26500 0.25000 0.37820 1.00000 0.03400 O 0
O4 0.08300 0.16840 0.02970 1.00000 0.02900 O 0
O5 0.24400 0.26800 0.11580 1.00000 0.03700 O 0
O6 -0.01800 0.26900 0.12270 1.00000 0.03500 O 0
O7 0.16370 0.07190 0.46790 1.00000 0.02700 O 0
O8 0.14200 0.27900 0.17830 1.00000 0.02400 O 0
O9 0.16260 0.03800 0.24040 1.00000 0.05000 O 0
O-H10 0.00000 0.00000 0.29720 1.00000 0.02400 O 1
O-H11 0.00000 0.00000 0.09210 1.00000 0.02900 O 1
O-H12 0.00000 0.00000 0.16070 1.00000 0.01800 O 1
O-H13 0.00000 0.00000 0.40960 1.00000 0.05600 O 1

loop_
_cod_changelog_entry_id
_cod_changelog_entry_author
_cod_changelog_entry_date
_cod_changelog_entry_text
1
;cod-tools version 3.8.0
Id: cif_guess_AMCSD_atom_types 9581 2023-05-17 12:35:41Z saulius
;
2023-05-18T11:42:27+03:00
;Derived atom types and hydrogen counts
from atom names that follow the AMCSD naming convention
(Wat == water, O-H == hydroxyl).
;
2
;cod-tools version 3.10.1
Id: cif_fix_AMCSD_aniso_labels 10200 2024-08-01 14:09:44Z saulius
;
2024-08-02T12:21:51+03:00
;Changed the following '_atom_site_aniso_label' values:
'OH1' -> 'O-H1'
'OH10' -> 'O-H10'
'OH11' -> 'O-H11'
'OH12' -> 'O-H12'
'OH13' -> 'O-H13'
;

loop_
_cod_related_entry_id
_cod_related_entry_database
_cod_related_entry_code
1 AMCSD 0004896
